data_7029434
loop_
_publ_author_name
'Gryca, I.'
'Machura, B.'
'Ma\/lecki, J G'
'Shul'pina, Lidia S.'
'Pombeiro, Armando J. L.'
'Shul'pin, Georgiy B.'

_publ_section_title
;
 New p-tolylimido rhenium(v) complexes with carboxylate-based ligands:
 synthesis, structures and their catalytic potential in oxidations with
 peroxides.
;
_journal_issue 15
_journal_name_full 'Dalton transactions (Cambridge, England : 2003)'
_journal_page_first 5759
_journal_page_last 5776
_journal_paper_doi 10.1039/c3dt53511h
_journal_volume 43
_journal_year 2014
_chemical_formula_moiety 'C33 H27 Cl2 N3 O2 P Re, 2(C H4 O)'
_chemical_formula_sum 'C35 H35 Cl2 N3 O4 P Re'
_chemical_formula_weight 849.73
_chemical_name_systematic
; 
 ? 
;
_space_group_IT_number 2
_symmetry_cell_setting triclinic
_symmetry_space_group_name_Hall '-P 1'
_symmetry_space_group_name_H-M 'P -1'
_atom_sites_solution_hydrogens geom
_atom_sites_solution_primary direct
_atom_sites_solution_secondary difmap
_audit_creation_method SHELXL-97
_cell_angle_alpha 84.91(3)
_cell_angle_beta 84.90(3)
_cell_angle_gamma 85.40(3)
_cell_formula_units_Z 2
_cell_length_a 8.2043(16)
_cell_length_b 11.196(2)
_cell_length_c 18.785(4)
_cell_measurement_reflns_used 8968
_cell_measurement_temperature 293(2)
_cell_measurement_theta_max 29.2182
_cell_measurement_theta_min 3.4793
_cell_volume 1707.3(6)
_computing_cell_refinement 'CrysAlis RED v. 1.163 (UNIL IC & KUMA 2000)'
_computing_data_collection 'CrysAlis CCD v. 1.163 (UNIL IC & KUMA 2000)'
_computing_data_reduction 'CrysAlis RED v. 1.163 (UNIL IC & KUMA 2000)'
_computing_molecular_graphics
;XP in SHELXTL/PC (Sheldrick, 1990b)
 ORTEP-3 W v. 1.062 (Farrugia 1997)
;
_computing_publication_material
;SHELXL-97 (Sheldrick, 1997) and
 PLATON (Spek, 1990)
;
_computing_structure_refinement 'SHELXL-97 (Sheldrick, 1997)'
_computing_structure_solution 'SHELXS-97 (Sheldrick, 1990)'
_diffrn_ambient_temperature 293(2)
_diffrn_measured_fraction_theta_full 0.997
_diffrn_measured_fraction_theta_max 0.997
_diffrn_measurement_device_type 'Xcalibur, Atlas, Gemini ultra'
_diffrn_radiation_monochromator graphite
_diffrn_radiation_source 'fine-focus sealed tube'
_diffrn_radiation_type MoK\a
_diffrn_radiation_wavelength 0.71073
_diffrn_reflns_av_R_equivalents 0.0525
_diffrn_reflns_av_unetI/netI 0.0563
_diffrn_reflns_limit_h_max 9
_diffrn_reflns_limit_h_min -9
_diffrn_reflns_limit_k_max 13
_diffrn_reflns_limit_k_min -13
_diffrn_reflns_limit_l_max 22
_diffrn_reflns_limit_l_min -22
_diffrn_reflns_number 15941
_diffrn_reflns_theta_full 25.00
_diffrn_reflns_theta_max 25.00
_diffrn_reflns_theta_min 3.49
_exptl_absorpt_coefficient_mu 3.805
_exptl_absorpt_correction_T_max 1.00000
_exptl_absorpt_correction_T_min 0.39224
_exptl_absorpt_correction_type empirical
_exptl_absorpt_process_details 'CrysAlis RED, (2005)'
_exptl_crystal_colour green
_exptl_crystal_density_diffrn 1.653
_exptl_crystal_density_method 'not measured'
_exptl_crystal_description prism
_exptl_crystal_F_000 844
_exptl_crystal_size_max 0.83585
_exptl_crystal_size_mid 0.50223
_exptl_crystal_size_min 0.38390
_refine_diff_density_max 0.754
_refine_diff_density_min -1.025
_refine_diff_density_rms 0.108
_refine_ls_extinction_method none
_refine_ls_goodness_of_fit_ref 1.027
_refine_ls_hydrogen_treatment constr
_refine_ls_matrix_type full
_refine_ls_number_parameters 420
_refine_ls_number_reflns 6001
_refine_ls_number_restraints 0
_refine_ls_restrained_S_all 1.027
_refine_ls_R_factor_all 0.0374
_refine_ls_R_factor_gt 0.0305
_refine_ls_shift/su_max 0.002
_refine_ls_shift/su_mean 0.000
_refine_ls_structure_factor_coef Fsqd
_refine_ls_weighting_details 'calc w=1/[\s^2^(Fo^2^)+(0.0310P)^2^+0.0000P] where P=(Fo^2^+2Fc^2^)/3'
_refine_ls_weighting_scheme calc
_refine_ls_wR_factor_gt 0.0626
_refine_ls_wR_factor_ref 0.0650
_reflns_number_gt 5345
_reflns_number_total 6001
_reflns_threshold_expression >2sigma(I)
_cod_data_source_file c3dt53511h.txt
_cod_data_source_block ren228
_cod_original_sg_symbol_H-M P-1
_cod_database_code 7029434

loop_
_symmetry_equiv_pos_as_xyz
'x, y, z'
'-x, -y, -z'

loop_
_atom_site_label
_atom_site_type_symbol
_atom_site_fract_x
_atom_site_fract_y
_atom_site_fract_z
_atom_site_U_iso_or_equiv
_atom_site_adp_type
_atom_site_occupancy
_atom_site_symmetry_multiplicity
_atom_site_calc_flag
_atom_site_refinement_flags
Re1 Re 0.816198(18) 0.668862(15) 0.743677(8) 0.02963(7) Uani 1 1 d .
N1 N 0.9491(4) 0.6317(3) 0.83465(16) 0.0299(8) Uani 1 1 d .
N2 N 0.9643(4) 0.6007(3) 0.68814(16) 0.0340(8) Uani 1 1 d .
N3 N 1.0956(4) 0.5708(3) 0.84592(17) 0.0341(8) Uani 1 1 d .
H3A H 1.1550 0.5302 0.8151 0.041 Uiso 1 1 calc R
O1 O 0.6616(4) 0.8003(3) 0.93956(15) 0.0533(9) Uani 1 1 d .
O2 O 0.6865(3) 0.7596(3) 0.82500(14) 0.0342(7) Uani 1 1 d .
P1 P 0.92710(12) 0.86506(10) 0.71834(5) 0.0280(2) Uani 1 1 d .
Cl1 Cl 0.61045(13) 0.72560(11) 0.66383(6) 0.0458(3) Uani 1 1 d .
Cl2 Cl 0.66119(15) 0.50022(12) 0.78513(7) 0.0536(3) Uani 1 1 d .
C1 C 0.7831(5) 0.9974(4) 0.70974(19) 0.0300(9) Uani 1 1 d .
C2 C 0.8456(5) 1.1089(4) 0.6897(2) 0.0409(11) Uani 1 1 d .
H2 H 0.9573 1.1128 0.6769 0.049 Uiso 1 1 calc R
C3 C 0.7445(7) 1.2132(5) 0.6887(3) 0.0543(13) Uani 1 1 d .
H3 H 0.7877 1.2870 0.6753 0.065 Uiso 1 1 calc R
C4 C 0.5786(6) 1.2077(5) 0.7076(3) 0.0551(13) Uani 1 1 d .
H4 H 0.5099 1.2779 0.7074 0.066 Uiso 1 1 calc R
C5 C 0.5155(6) 1.0990(5) 0.7265(3) 0.0529(13) Uani 1 1 d .
H5 H 0.4036 1.0956 0.7389 0.063 Uiso 1 1 calc R
C6 C 0.6171(5) 0.9936(4) 0.7275(2) 0.0409(11) Uani 1 1 d .
H6 H 0.5727 0.9200 0.7402 0.049 Uiso 1 1 calc R
C7 C 1.0456(5) 0.8995(4) 0.7905(2) 0.0316(9) Uani 1 1 d .
C8 C 1.2010(5) 0.8423(4) 0.7990(2) 0.0422(11) Uani 1 1 d .
H8 H 1.2493 0.7910 0.7655 0.051 Uiso 1 1 calc R
C9 C 1.2827(6) 0.8624(5) 0.8576(3) 0.0573(15) Uani 1 1 d .
H9 H 1.3868 0.8252 0.8632 0.069 Uiso 1 1 calc R
C10 C 1.2108(7) 0.9374(5) 0.9078(3) 0.0627(16) Uani 1 1 d .
H10 H 1.2667 0.9505 0.9470 0.075 Uiso 1 1 calc R
C11 C 1.0586(7) 0.9922(5) 0.9002(2) 0.0546(13) Uani 1 1 d .
H11 H 1.0102 1.0419 0.9345 0.065 Uiso 1 1 calc R
C12 C 0.9759(5) 0.9742(4) 0.8416(2) 0.0386(10) Uani 1 1 d .
H12 H 0.8723 1.0126 0.8365 0.046 Uiso 1 1 calc R
C13 C 1.0598(5) 0.8788(4) 0.6355(2) 0.0323(9) Uani 1 1 d .
C14 C 1.0066(6) 0.8373(4) 0.5750(2) 0.0445(11) Uani 1 1 d .
H14 H 0.9099 0.7984 0.5784 0.053 Uiso 1 1 calc R
C15 C 1.0966(7) 0.8533(5) 0.5093(2) 0.0570(14) Uani 1 1 d .
H15 H 1.0590 0.8263 0.4687 0.068 Uiso 1 1 calc R
C16 C 1.2404(6) 0.9086(5) 0.5039(3) 0.0599(15) Uani 1 1 d .
H16 H 1.3004 0.9193 0.4597 0.072 Uiso 1 1 calc R
C17 C 1.2957(6) 0.9481(6) 0.5631(3) 0.0695(17) Uani 1 1 d .
H17 H 1.3938 0.9852 0.5593 0.083 Uiso 1 1 calc R
C18 C 1.2061(5) 0.9333(5) 0.6296(2) 0.0548(14) Uani 1 1 d .
H18 H 1.2450 0.9601 0.6699 0.066 Uiso 1 1 calc R
C19 C 0.7356(5) 0.7525(4) 0.8896(2) 0.0354(10) Uani 1 1 d .
C20 C 0.8945(4) 0.6821(4) 0.8944(2) 0.0291(9) Uani 1 1 d .
C21 C 1.0081(5) 0.6553(4) 0.9468(2) 0.0329(9) Uani 1 1 d .
C22 C 1.0168(5) 0.6846(4) 1.0182(2) 0.0403(11) Uani 1 1 d .
H22 H 0.9346 0.7328 1.0413 0.048 Uiso 1 1 calc R
C23 C 1.1523(6) 0.6383(5) 1.0515(2) 0.0492(12) Uani 1 1 d .
H23 H 1.1618 0.6553 1.0984 0.059 Uiso 1 1 calc R
C24 C 1.2771(6) 0.5662(5) 1.0174(3) 0.0541(14) Uani 1 1 d .
H24 H 1.3667 0.5371 1.0425 0.065 Uiso 1 1 calc R
C25 C 1.2727(5) 0.5369(5) 0.9487(3) 0.0473(12) Uani 1 1 d .
H25 H 1.3561 0.4889 0.9263 0.057 Uiso 1 1 calc R
C26 C 1.1335(5) 0.5842(4) 0.9140(2) 0.0343(10) Uani 1 1 d .
C27 C 1.0891(5) 0.5398(4) 0.6482(2) 0.0328(9) Uani 1 1 d .
C28 C 1.2523(5) 0.5479(4) 0.6585(2) 0.0399(10) Uani 1 1 d .
H28 H 1.2826 0.5988 0.6908 0.048 Uiso 1 1 calc R
C29 C 1.3695(6) 0.4788(4) 0.6198(2) 0.0465(12) Uani 1 1 d .
H29 H 1.4795 0.4830 0.6271 0.056 Uiso 1 1 calc R
C30 C 1.3290(6) 0.4039(4) 0.5707(2) 0.0498(12) Uani 1 1 d .
C31 C 1.1658(7) 0.4010(5) 0.5602(2) 0.0559(13) Uani 1 1 d .
H31 H 1.1364 0.3522 0.5266 0.067 Uiso 1 1 calc R
C32 C 1.0449(6) 0.4673(4) 0.5974(2) 0.0470(12) Uani 1 1 d .
H32 H 0.9354 0.4641 0.5890 0.056 Uiso 1 1 calc R
C33 C 1.4597(8) 0.3261(6) 0.5311(3) 0.0787(19) Uani 1 1 d .
H33C H 1.5658 0.3527 0.5368 0.118 Uiso 1 1 calc R
H33B H 1.4414 0.3321 0.4811 0.118 Uiso 1 1 calc R
H33A H 1.4548 0.2439 0.5503 0.118 Uiso 1 1 calc R
O98 O 1.2337(4) 0.3543(3) 0.80292(18) 0.0559(9) Uani 1 1 d .
H98 H 1.2963 0.3807 0.7699 0.084 Uiso 1 1 calc R
O99 O 0.6058(5) 0.7714(4) 1.08777(18) 0.0771(12) Uani 1 1 d .
H99 H 0.6390 0.7696 1.0454 0.116 Uiso 1 1 calc R
C98 C 1.1264(7) 0.2809(5) 0.7764(3) 0.0630(15) Uani 1 1 d .
H98A H 1.1167 0.2090 0.8080 0.094 Uiso 1 1 calc R
H98B H 1.1686 0.2600 0.7295 0.094 Uiso 1 1 calc R
H98C H 1.0204 0.3234 0.7737 0.094 Uiso 1 1 calc R
C99 C 0.4560(6) 0.8383(6) 1.0935(3) 0.0729(17) Uani 1 1 d .
H99A H 0.3985 0.8170 1.1390 0.109 Uiso 1 1 calc R
H99B H 0.3917 0.8218 1.0557 0.109 Uiso 1 1 calc R
H99C H 0.4741 0.9224 1.0896 0.109 Uiso 1 1 calc R

loop_
_atom_site_aniso_label
_atom_site_aniso_U_11
_atom_site_aniso_U_22
_atom_site_aniso_U_33
_atom_site_aniso_U_23
_atom_site_aniso_U_13
_atom_site_aniso_U_12
Re1 0.02725(10) 0.03129(11) 0.03068(10) -0.00436(7) -0.00401(7) -0.00041(7)
N1 0.0263(17) 0.030(2) 0.0326(17) -0.0004(15) -0.0068(14) 0.0050(15)
N2 0.0403(19) 0.035(2) 0.0271(17) -0.0034(15) -0.0039(15) 0.0008(16)
N3 0.0291(18) 0.036(2) 0.0360(18) -0.0072(16) -0.0016(15) 0.0079(16)
O1 0.0471(18) 0.078(3) 0.0312(16) -0.0118(16) 0.0015(14) 0.0239(18)
O2 0.0269(14) 0.0416(18) 0.0330(15) -0.0015(13) -0.0058(12) 0.0062(13)
P1 0.0251(5) 0.0314(6) 0.0275(5) -0.0041(4) -0.0015(4) -0.0005(4)
Cl1 0.0420(6) 0.0513(7) 0.0471(6) -0.0050(5) -0.0199(5) -0.0030(5)
Cl2 0.0569(7) 0.0473(7) 0.0588(7) 0.0058(6) -0.0106(6) -0.0212(6)
C1 0.036(2) 0.030(2) 0.0253(19) -0.0062(17) -0.0060(17) 0.0039(18)
C2 0.044(3) 0.039(3) 0.038(2) 0.001(2) 0.000(2) -0.001(2)
C3 0.073(4) 0.036(3) 0.052(3) 0.004(2) -0.004(3) 0.002(3)
C4 0.064(3) 0.046(3) 0.053(3) -0.004(2) -0.011(3) 0.023(3)
C5 0.037(3) 0.051(3) 0.067(3) -0.003(3) -0.002(2) 0.015(2)
C6 0.035(2) 0.035(3) 0.054(3) -0.013(2) -0.005(2) 0.001(2)
C7 0.033(2) 0.033(2) 0.030(2) -0.0041(18) -0.0032(17) -0.0081(19)
C8 0.027(2) 0.052(3) 0.046(3) 0.002(2) -0.002(2) -0.004(2)
C9 0.035(3) 0.075(4) 0.063(3) 0.018(3) -0.017(2) -0.019(3)
C10 0.081(4) 0.069(4) 0.044(3) 0.009(3) -0.028(3) -0.034(3)
C11 0.080(4) 0.049(3) 0.037(2) -0.007(2) -0.010(3) -0.008(3)
C12 0.047(3) 0.036(3) 0.034(2) -0.001(2) -0.010(2) -0.003(2)
C13 0.032(2) 0.029(2) 0.033(2) -0.0015(18) 0.0044(18) 0.0054(18)
C14 0.050(3) 0.048(3) 0.035(2) -0.002(2) 0.002(2) -0.005(2)
C15 0.076(4) 0.060(4) 0.033(2) -0.004(2) 0.007(2) -0.003(3)
C16 0.056(3) 0.072(4) 0.043(3) 0.001(3) 0.021(3) 0.011(3)
C17 0.045(3) 0.101(5) 0.059(3) 0.004(3) 0.017(3) -0.015(3)
C18 0.044(3) 0.081(4) 0.040(3) -0.004(3) 0.004(2) -0.017(3)
C19 0.030(2) 0.039(3) 0.036(2) 0.000(2) -0.0013(19) 0.0035(19)
C20 0.027(2) 0.031(2) 0.029(2) -0.0013(17) -0.0023(17) -0.0007(18)
C21 0.031(2) 0.033(2) 0.035(2) 0.0007(19) -0.0041(18) -0.0039(19)
C22 0.040(2) 0.045(3) 0.038(2) -0.006(2) -0.006(2) -0.007(2)
C23 0.046(3) 0.063(4) 0.042(3) -0.005(2) -0.017(2) -0.013(3)
C24 0.034(3) 0.078(4) 0.052(3) 0.001(3) -0.021(2) 0.001(3)
C25 0.034(2) 0.052(3) 0.056(3) -0.007(2) -0.009(2) 0.003(2)
C26 0.030(2) 0.035(3) 0.038(2) 0.0015(19) -0.0059(18) -0.0019(19)
C27 0.038(2) 0.027(2) 0.032(2) -0.0042(18) 0.0032(18) 0.0027(19)
C28 0.044(3) 0.038(3) 0.040(2) -0.015(2) -0.004(2) 0.001(2)
C29 0.039(3) 0.050(3) 0.048(3) -0.002(2) 0.000(2) 0.007(2)
C30 0.064(3) 0.044(3) 0.037(2) -0.004(2) 0.005(2) 0.014(3)
C31 0.081(4) 0.048(3) 0.040(3) -0.019(2) -0.007(3) 0.005(3)
C32 0.058(3) 0.043(3) 0.043(2) -0.014(2) -0.012(2) 0.000(2)
C33 0.102(5) 0.073(4) 0.054(3) -0.014(3) 0.007(3) 0.035(4)
O98 0.061(2) 0.049(2) 0.056(2) -0.0062(18) -0.0036(17) 0.0077(18)
O99 0.078(3) 0.103(3) 0.0438(19) -0.002(2) -0.0075(19) 0.032(2)
C98 0.069(4) 0.052(4) 0.066(3) -0.001(3) -0.003(3) -0.001(3)
C99 0.063(4) 0.098(5) 0.057(3) -0.014(3) -0.003(3) 0.000(3)

loop_
_atom_type_symbol
_atom_type_description
_atom_type_scat_dispersion_real
_atom_type_scat_dispersion_imag
_atom_type_scat_source
C C 0.0033 0.0016 'International Tables Vol C Tables 4.2.6.8 and 6.1.1.4'
H H 0.0000 0.0000 'International Tables Vol C Tables 4.2.6.8 and 6.1.1.4'
N N 0.0061 0.0033 'International Tables Vol C Tables 4.2.6.8 and 6.1.1.4'
O O 0.0106 0.0060 'International Tables Vol C Tables 4.2.6.8 and 6.1.1.4'
P P 0.1023 0.0942 'International Tables Vol C Tables 4.2.6.8 and 6.1.1.4'
Cl Cl 0.1484 0.1585 'International Tables Vol C Tables 4.2.6.8 and 6.1.1.4'
Re Re -1.0185 7.2310 'International Tables Vol C Tables 4.2.6.8 and 6.1.1.4'

loop_
_geom_angle_atom_site_label_1
_geom_angle_atom_site_label_2
_geom_angle_atom_site_label_3
_geom_angle
N2 Re1 O2 165.49(13)
N2 Re1 N1 93.86(14)
O2 Re1 N1 73.53(11)
N2 Re1 Cl1 100.96(11)
O2 Re1 Cl1 92.07(8)
N1 Re1 Cl1 164.93(9)
N2 Re1 Cl2 99.86(12)
O2 Re1 Cl2 87.10(9)
N1 Re1 Cl2 88.02(10)
Cl1 Re1 Cl2 86.79(5)
N2 Re1 P1 93.05(12)
O2 Re1 P1 80.38(9)
N1 Re1 P1 91.46(10)
Cl1 Re1 P1 90.46(5)
Cl2 Re1 P1 167.09(4)
C20 N1 N3 107.9(3)
C20 N1 Re1 118.8(2)
N3 N1 Re1 133.1(3)
C27 N2 Re1 175.1(3)
N1 N3 C26 109.1(3)
N1 N3 H3A 125.4
C26 N3 H3A 125.4
C19 O2 Re1 121.6(2)
C13 P1 C7 107.24(19)
C13 P1 C1 103.07(18)
C7 P1 C1 102.18(19)
C13 P1 Re1 113.83(14)
C7 P1 Re1 111.16(14)
C1 P1 Re1 118.17(14)
C6 C1 C2 118.5(4)
C6 C1 P1 122.9(3)
C2 C1 P1 118.4(3)
C3 C2 C1 121.0(4)
C3 C2 H2 119.5
C1 C2 H2 119.5
C2 C3 C4 119.6(5)
C2 C3 H3 120.2
C4 C3 H3 120.2
C5 C4 C3 120.0(5)
C5 C4 H4 120.0
C3 C4 H4 120.0
C4 C5 C6 120.6(5)
C4 C5 H5 119.7
C6 C5 H5 119.7
C1 C6 C5 120.3(4)
C1 C6 H6 119.9
C5 C6 H6 119.9
C12 C7 C8 119.0(4)
C12 C7 P1 120.1(3)
C8 C7 P1 120.6(3)
C9 C8 C7 119.5(5)
C9 C8 H8 120.2
C7 C8 H8 120.2
C10 C9 C8 120.4(5)
C10 C9 H9 119.8
C8 C9 H9 119.8
C11 C10 C9 120.3(4)
C11 C10 H10 119.8
C9 C10 H10 119.8
C10 C11 C12 120.1(5)
C10 C11 H11 120.0
C12 C11 H11 120.0
C11 C12 C7 120.7(4)
C11 C12 H12 119.7
C7 C12 H12 119.7
C18 C13 C14 118.7(4)
C18 C13 P1 123.4(3)
C14 C13 P1 117.8(3)
C13 C14 C15 120.4(4)
C13 C14 H14 119.8
C15 C14 H14 119.8
C16 C15 C14 120.3(5)
C16 C15 H15 119.9
C14 C15 H15 119.9
C17 C16 C15 120.0(4)
C17 C16 H16 120.0
C15 C16 H16 120.0
C16 C17 C18 120.4(5)
C16 C17 H17 119.8
C18 C17 H17 119.8
C13 C18 C17 120.1(5)
C13 C18 H18 120.0
C17 C18 H18 120.0
O1 C19 O2 124.3(4)
O1 C19 C20 123.7(4)
O2 C19 C20 112.0(3)
N1 C20 C21 110.1(3)
N1 C20 C19 113.7(3)
C21 C20 C19 136.2(4)
C26 C21 C20 104.6(3)
C26 C21 C22 120.1(4)
C20 C21 C22 135.2(4)
C23 C22 C21 116.6(4)
C23 C22 H22 121.7
C21 C22 H22 121.7
C22 C23 C24 122.3(4)
C22 C23 H23 118.8
C24 C23 H23 118.8
C25 C24 C23 122.6(4)
C25 C24 H24 118.7
C23 C24 H24 118.7
C24 C25 C26 115.6(4)
C24 C25 H25 122.2
C26 C25 H25 122.2
N3 C26 C21 108.3(3)
N3 C26 C25 128.9(4)
C21 C26 C25 122.8(4)
C28 C27 N2 121.8(4)
C28 C27 C32 120.4(4)
N2 C27 C32 117.8(4)
C27 C28 C29 118.5(4)
C27 C28 H28 120.7
C29 C28 H28 120.7
C30 C29 C28 122.3(4)
C30 C29 H29 118.9
C28 C29 H29 118.9
C31 C30 C29 117.6(4)
C31 C30 C33 121.4(5)
C29 C30 C33 121.0(5)
C32 C31 C30 122.4(5)
C32 C31 H31 118.8
C30 C31 H31 118.8
C31 C32 C27 118.8(4)
C31 C32 H32 120.6
C27 C32 H32 120.6
C30 C33 H33C 109.5
C30 C33 H33B 109.5
H33C C33 H33B 109.5
C30 C33 H33A 109.5
H33C C33 H33A 109.5
H33B C33 H33A 109.5
C98 O98 H98 109.5
C99 O99 H99 109.5
O98 C98 H98A 109.5
O98 C98 H98B 109.5
H98A C98 H98B 109.5
O98 C98 H98C 109.5
H98A C98 H98C 109.5
H98B C98 H98C 109.5
O99 C99 H99A 109.5
O99 C99 H99B 109.5
H99A C99 H99B 109.5
O99 C99 H99C 109.5
H99A C99 H99C 109.5
H99B C99 H99C 109.5

loop_
_geom_bond_atom_site_label_1
_geom_bond_atom_site_label_2
_geom_bond_distance
Re1 N2 1.707(3)
Re1 O2 2.076(3)
Re1 N1 2.101(3)
Re1 Cl1 2.3688(12)
Re1 Cl2 2.3952(14)
Re1 P1 2.4367(13)
N1 C20 1.328(5)
N1 N3 1.357(4)
N2 C27 1.385(5)
N3 C26 1.366(5)
N3 H3A 0.8600
O1 C19 1.212(5)
O2 C19 1.307(5)
P1 C13 1.820(4)
P1 C7 1.821(4)
P1 C1 1.824(4)
C1 C6 1.376(6)
C1 C2 1.396(6)
C2 C3 1.377(6)
C2 H2 0.9300
C3 C4 1.380(7)
C3 H3 0.9300
C4 C5 1.366(7)
C4 H4 0.9300
C5 C6 1.389(6)
C5 H5 0.9300
C6 H6 0.9300
C7 C12 1.385(6)
C7 C8 1.396(6)
C8 C9 1.382(6)
C8 H8 0.9300
C9 C10 1.379(8)
C9 H9 0.9300
C10 C11 1.360(7)
C10 H10 0.9300
C11 C12 1.381(6)
C11 H11 0.9300
C12 H12 0.9300
C13 C18 1.381(6)
C13 C14 1.384(6)
C14 C15 1.385(6)
C14 H14 0.9300
C15 C16 1.368(7)
C15 H15 0.9300
C16 C17 1.359(8)
C16 H16 0.9300
C17 C18 1.395(6)
C17 H17 0.9300
C18 H18 0.9300
C19 C20 1.473(5)
C20 C21 1.411(5)
C21 C26 1.384(6)
C21 C22 1.419(6)
C22 C23 1.367(6)
C22 H22 0.9300
C23 C24 1.397(7)
C23 H23 0.9300
C24 C25 1.362(7)
C24 H24 0.9300
C25 C26 1.408(6)
C25 H25 0.9300
C27 C28 1.381(6)
C27 C32 1.395(6)
C28 C29 1.382(6)
C28 H28 0.9300
C29 C30 1.378(7)
C29 H29 0.9300
C30 C31 1.374(7)
C30 C33 1.512(7)
C31 C32 1.369(6)
C31 H31 0.9300
C32 H32 0.9300
C33 H33C 0.9600
C33 H33B 0.9600
C33 H33A 0.9600
O98 C98 1.401(6)
O98 H98 0.8200
O99 C99 1.388(6)
O99 H99 0.8200
C98 H98A 0.9600
C98 H98B 0.9600
C98 H98C 0.9600
C99 H99A 0.9600
C99 H99B 0.9600
C99 H99C 0.9600

loop_
_geom_hbond_atom_site_label_D
_geom_hbond_atom_site_label_H
_geom_hbond_atom_site_label_A
_geom_hbond_distance_DH
_geom_hbond_distance_HA
_geom_hbond_distance_DA
_geom_hbond_angle_DHA
_geom_hbond_site_symmetry_A
N3 H3A O98 0.86 2.05 2.748(5) 138.0 .
O99 H99 O1 0.82 1.98 2.775(4) 162.9 .
C6 H6 Cl1 0.93 2.69 3.333(5) 126.6 .
C6 H6 O2 0.93 2.47 3.104(5) 125.1 .
C9 H9 O2 0.93 2.57 3.439(6) 156.3 1_655
